data_4323950
loop_
_publ_author_name
'Jos\'e Vicente'
'Mar\'ia Teresa Chicote'
'Michael A. Beswick'
'M. Carmen Ramirez de Arellano'

_publ_section_title
;
 Platinum-Assisted Addition of Carbonyl-Stabilized Phosphorus Ylides to
 Pentafluorobenzonitrile and Acetonitrile To Give Platinum(II) Complexes
 Containing Iminophosphorane and/or N-Bonded \b-Imino Phosphorus Ylide
 Ligands. Crystal and Molecular Structures of
 trans-[PtCl2{E-NHC(C6F5)C(PPh3)C(O)Me}2] and
 trans-[PtCl2{E-N(PPh3)C(C6F5)CHCO2Et}{E-NHC(C6F5)C(PPh3)CO2Et}]
;
_journal_name_full 'Inorganic Chemistry'
_journal_page_first 6592
_journal_page_last 6598
_journal_paper_doi 10.1021/ic951666a
_journal_volume 35
_journal_year 1996
_chemical_formula_sum 'C57 H40 Cl4 F10 N2 O2 P2 Pt'
_chemical_formula_weight 1373.74
_chemical_name_systematic
; 
 ? 
;
_space_group_IT_number 2
_symmetry_cell_setting triclinic
_symmetry_space_group_name_Hall '-P 1'
_symmetry_space_group_name_H-M 'P -1'
_atom_sites_solution_hydrogens geom
_atom_sites_solution_primary direct
_atom_sites_solution_secondary difmap
_audit_creation_method SHELXL-93
_cell_angle_alpha 104.28(3)
_cell_angle_beta 102.73(3)
_cell_angle_gamma 104.43(3)
_cell_formula_units_Z 1
_cell_length_a 7.596(2)
_cell_length_b 12.694(3)
_cell_length_c 16.962(3)
_cell_measurement_reflns_used 32
_cell_measurement_temperature 293(2)
_cell_measurement_theta_max 12.5
_cell_measurement_theta_min 10.0
_cell_volume 1464.2(7)
_computing_cell_refinement 'Siemens P3'
_computing_data_collection 'Siemens P3'
_computing_data_reduction XDISK
_computing_molecular_graphics SHELXTL-PLUS
_computing_publication_material SHELXTL-PLUS
_computing_structure_refinement 'SHELXL-93 (Sheldrick, 1993)'
_computing_structure_solution 'SHELXS-86 (Sheldrick, 1990)'
_diffrn_ambient_temperature 293(2)
_diffrn_measurement_device 'Siemens R3mV'
_diffrn_measurement_method '2-theta scans'
_diffrn_radiation_monochromator graphite
_diffrn_radiation_source 'fine-focus sealed tube'
_diffrn_radiation_type MoK\a
_diffrn_radiation_wavelength 0.71073
_diffrn_reflns_av_R_equivalents 0.0235
_diffrn_reflns_av_sigmaI/netI 0.0447
_diffrn_reflns_limit_h_max 6
_diffrn_reflns_limit_h_min -8
_diffrn_reflns_limit_k_max 13
_diffrn_reflns_limit_k_min 0
_diffrn_reflns_limit_l_max 17
_diffrn_reflns_limit_l_min -18
_diffrn_reflns_number 3888
_diffrn_reflns_theta_max 22.50
_diffrn_reflns_theta_min 2.60
_diffrn_standards_decay_% 2
_diffrn_standards_interval_count 100
_diffrn_standards_number 3
_exptl_absorpt_coefficient_mu 2.707
_exptl_absorpt_correction_T_max 0.484
_exptl_absorpt_correction_T_min 0.334
_exptl_absorpt_correction_type Psi-scans
_exptl_crystal_colour yellow
_exptl_crystal_density_diffrn 1.558
_exptl_crystal_description prism
_exptl_crystal_F_000 678
_exptl_crystal_size_max 0.45
_exptl_crystal_size_mid 0.35
_exptl_crystal_size_min 0.28
_refine_diff_density_max 1.844
_refine_diff_density_min -1.227
_refine_diff_density_rms 0.158
_refine_ls_extinction_method none
_refine_ls_goodness_of_fit_all 1.084
_refine_ls_goodness_of_fit_obs 1.084
_refine_ls_hydrogen_treatment riding
_refine_ls_matrix_type full
_refine_ls_number_parameters 386
_refine_ls_number_reflns 3715
_refine_ls_number_restraints 7
_refine_ls_restrained_S_all 1.102
_refine_ls_restrained_S_obs 1.103
_refine_ls_R_factor_all 0.0421
_refine_ls_R_factor_obs 0.0412
_refine_ls_shift/esd_max 0.229
_refine_ls_shift/esd_mean 0.009
_refine_ls_structure_factor_coef Fsqd
_refine_ls_weighting_details 'w=1/[\s^2^(Fo^2^)+(0.0855P)^2^+3.2279P] where P=(Fo^2^+2Fc^2^)/3'
_refine_ls_weighting_scheme calc
_refine_ls_wR_factor_all 0.1184
_refine_ls_wR_factor_obs 0.1173
_reflns_number_observed 3651
_reflns_number_total 3715
_reflns_observed_criterion >2sigma(I)
_cod_data_source_file ic951666a_1.cif
_cod_data_source_block mike_IC951666A
_cod_depositor_comments
;
The following automatic conversions were performed:

'_refine_ls_weighting_scheme' value 'calc
w=1/[\s^2^(Fo^2^)+(0.0855P)^2^+3.2279P] where P=(Fo^2^+2Fc^2^)/3' was
changed to 'calc'. New tag '_refine_ls_weighting_details' was
created. The value of the new tag was set to
'w=1/[\s^2^(Fo^2^)+(0.0855P)^2^+3.2279P] where P=(Fo^2^+2Fc^2^)/3'.

Automatic conversion script
Id: cif_fix_values 3143 2015-03-26 13:38:13Z robertas 
;
_cod_original_cell_volume 1464.2(6)
_cod_database_code 4323950

loop_
_symmetry_equiv_pos_as_xyz
'x, y, z'
'-x, -y, -z'

loop_
_atom_site_aniso_label
_atom_site_aniso_U_11
_atom_site_aniso_U_22
_atom_site_aniso_U_33
_atom_site_aniso_U_23
_atom_site_aniso_U_13
_atom_site_aniso_U_12
Pt 0.0165(3) 0.0131(2) 0.0129(2) 0.0018(2) 0.0042(2) 0.0068(2)
Cl 0.0405(12) 0.0348(11) 0.0190(9) 0.0035(8) 0.0034(8) 0.0276(10)
N 0.022(3) 0.018(3) 0.012(3) 0.006(2) 0.006(2) 0.009(3)
C1 0.017(4) 0.017(4) 0.023(4) 0.005(3) 0.006(3) 0.009(3)
C2 0.025(4) 0.016(4) 0.016(4) 0.004(3) 0.007(3) 0.010(3)
C3 0.021(4) 0.025(4) 0.012(4) 0.002(3) 0.003(3) 0.012(3)
C4 0.035(5) 0.032(5) 0.031(4) 0.009(4) 0.020(4) 0.014(4)
O1 0.029(3) 0.020(3) 0.016(3) -0.002(2) 0.006(2) 0.011(2)
P 0.0175(10) 0.0156(9) 0.0134(9) 0.0027(8) 0.0032(8) 0.0079(8)
C11 0.026(4) 0.019(4) 0.015(4) -0.001(3) 0.000(3) 0.010(3)
C12 0.023(4) 0.038(5) 0.022(4) 0.008(4) 0.007(3) 0.016(4)
C13 0.041(5) 0.052(5) 0.012(4) 0.004(4) 0.003(4) 0.028(5)
C14 0.035(5) 0.037(5) 0.027(5) -0.007(4) -0.013(4) 0.025(5)
C15 0.022(5) 0.020(4) 0.049(6) 0.007(4) 0.000(4) 0.010(4)
C16 0.022(5) 0.022(4) 0.031(4) 0.010(3) 0.000(3) 0.008(4)
C21 0.015(4) 0.015(4) 0.018(4) 0.001(3) 0.005(3) 0.004(3)
C22 0.024(4) 0.025(4) 0.020(4) 0.006(3) 0.004(3) 0.015(3)
C23 0.036(5) 0.039(5) 0.022(4) 0.016(4) 0.015(4) 0.018(4)
C24 0.029(5) 0.030(4) 0.024(4) 0.003(3) 0.014(3) 0.013(4)
C25 0.023(4) 0.025(4) 0.028(4) 0.007(3) 0.009(3) 0.011(3)
C26 0.025(4) 0.026(4) 0.020(4) 0.007(3) 0.008(3) 0.014(4)
C31 0.023(4) 0.019(4) 0.014(3) 0.002(3) 0.006(3) 0.013(3)
C32 0.022(4) 0.022(4) 0.030(4) 0.008(3) 0.007(3) 0.012(3)
C33 0.037(5) 0.021(4) 0.045(5) 0.011(4) 0.019(4) 0.014(4)
C34 0.035(5) 0.038(5) 0.033(4) 0.020(4) 0.018(4) 0.027(4)
C35 0.024(5) 0.034(5) 0.030(4) 0.013(4) 0.004(3) 0.014(4)
C36 0.021(4) 0.020(4) 0.027(4) 0.006(3) 0.006(3) 0.008(3)
C41 0.028(5) 0.016(4) 0.015(4) 0.002(3) 0.011(3) 0.008(3)
C42 0.032(5) 0.021(4) 0.022(4) 0.003(3) 0.007(4) 0.008(4)
C43 0.063(7) 0.032(5) 0.018(4) 0.009(4) 0.009(4) 0.029(5)
C44 0.070(7) 0.020(4) 0.036(5) 0.014(4) 0.028(5) 0.013(5)
C45 0.041(6) 0.028(5) 0.031(5) 0.006(4) 0.016(4) 0.000(4)
C46 0.045(6) 0.024(4) 0.022(4) 0.006(3) 0.016(4) 0.010(4)
F2 0.030(3) 0.039(3) 0.033(3) 0.013(2) 0.000(2) 0.012(2)
F3 0.081(4) 0.055(3) 0.047(3) 0.029(3) 0.009(3) 0.040(3)
F4 0.112(5) 0.040(3) 0.057(4) 0.034(3) 0.035(4) 0.024(3)
F5 0.062(4) 0.037(3) 0.056(4) 0.016(3) 0.024(3) -0.015(3)
F6 0.027(3) 0.042(3) 0.036(3) 0.014(2) 0.008(2) 0.004(2)
C5 0.091(22) 0.014(11) 0.204(39) 0.017(17) 0.069(25) 0.031(13)
Cl2 0.093(10) 0.080(8) 0.068(7) -0.011(6) 0.005(6) -0.039(7)
Cl3 0.745(79) 0.548(59) 0.108(16) 0.068(24) 0.136(29) 0.602(66)
Cl2' 0.135(24) 0.086(17) 0.128(22) 0.008(16) -0.053(19) 0.030(17)
Cl3' 0.018(8) 0.098(14) 0.090(15) -0.035(11) -0.004(7) 0.009(8)

loop_
_atom_site_label
_atom_site_type_symbol
_atom_site_fract_x
_atom_site_fract_y
_atom_site_fract_z
_atom_site_U_iso_or_equiv
_atom_site_thermal_displace_type
_atom_site_occupancy
_atom_site_calc_flag
_atom_site_refinement_flags
_atom_site_disorder_group
Pt Pt 0.0000 0.0000 0.0000 0.0143(2) Uani 1 d S .
Cl Cl 0.2149(3) -0.0634(2) 0.07821(11) 0.0303(5) Uani 1 d . .
N N 0.0557(8) 0.1467(5) 0.0927(3) 0.0163(13) Uani 1 d . .
H1 H 0.0810(8) 0.2110(5) 0.0749(3) 0.080 Uiso 1 d R .
C1 C 0.0891(10) 0.1782(6) 0.1746(5) 0.019(2) Uani 1 d . .
C2 C 0.1547(10) 0.2956(6) 0.2299(4) 0.018(2) Uani 1 d . .
C3 C 0.0885(10) 0.3428(6) 0.2991(4) 0.020(2) Uani 1 d . .
C4 C -0.0665(12) 0.2711(7) 0.3233(5) 0.030(2) Uani 1 d . .
H4A H -0.0117(12) 0.2382(7) 0.3638(5) 0.036 Uiso 1 d R .
H4B H -0.1534(12) 0.2109(7) 0.2733(5) 0.036 Uiso 1 d R .
H4C H -0.1336(12) 0.3184(7) 0.3482(5) 0.036 Uiso 1 d R .
O1 O 0.1594(7) 0.4471(4) 0.3384(3) 0.0227(11) Uani 1 d . .
P P 0.3251(3) 0.40624(15) 0.21500(11) 0.0156(4) Uani 1 d . .
C11 C 0.5455(11) 0.4730(6) 0.3025(4) 0.022(2) Uani 1 d . .
C12 C 0.5625(11) 0.4588(7) 0.3828(5) 0.027(2) Uani 1 d . .
H12 H 0.4576(11) 0.4148(7) 0.3930(5) 0.032 Uiso 1 d R .
C13 C 0.7339(13) 0.5089(8) 0.4460(5) 0.034(2) Uani 1 d . .
H13 H 0.7454(13) 0.4989(8) 0.4991(5) 0.041 Uiso 1 d R .
C14 C 0.8883(13) 0.5738(7) 0.4308(5) 0.038(2) Uani 1 d . .
H14 H 1.0026(13) 0.6100(7) 0.4745(5) 0.045 Uiso 1 d R .
C15 C 0.8763(12) 0.5873(7) 0.3511(6) 0.033(2) Uani 1 d . .
H15 H 0.9825(12) 0.6297(7) 0.3407(6) 0.039 Uiso 1 d R .
C16 C 0.7050(11) 0.5359(6) 0.2867(5) 0.026(2) Uani 1 d . .
H16 H 0.6950(11) 0.5440(6) 0.2331(5) 0.031 Uiso 1 d R .
C21 C 0.4030(10) 0.3463(6) 0.1255(4) 0.017(2) Uani 1 d . .
C22 C 0.3734(11) 0.3786(6) 0.0529(4) 0.022(2) Uani 1 d . .
H22 H 0.3115(11) 0.4326(6) 0.0488(4) 0.026 Uiso 1 d R .
C23 C 0.4348(12) 0.3294(7) -0.0148(5) 0.029(2) Uani 1 d . .
H23 H 0.4143(12) 0.3512(7) -0.0636(5) 0.034 Uiso 1 d R .
C24 C 0.5264(11) 0.2496(7) -0.0094(5) 0.027(2) Uani 1 d . .
H24 H 0.5669(11) 0.2167(7) -0.0545(5) 0.032 Uiso 1 d R .
C25 C 0.5581(11) 0.2178(7) 0.0644(5) 0.025(2) Uani 1 d . .
H25 H 0.6199(11) 0.1637(7) 0.0683(5) 0.030 Uiso 1 d R .
C26 C 0.4987(11) 0.2660(6) 0.1309(5) 0.023(2) Uani 1 d . .
H26 H 0.5224(11) 0.2452(6) 0.1801(5) 0.027 Uiso 1 d R .
C31 C 0.2237(10) 0.5126(6) 0.1880(4) 0.018(2) Uani 1 d . .
C32 C 0.3288(11) 0.6266(6) 0.2084(5) 0.024(2) Uani 1 d . .
H32 H 0.4563(11) 0.6528(6) 0.2407(5) 0.029 Uiso 1 d R .
C33 C 0.2457(12) 0.7016(7) 0.1801(5) 0.032(2) Uani 1 d . .
H33 H 0.3175(12) 0.7783(7) 0.1946(5) 0.039 Uiso 1 d R .
C34 C 0.0572(12) 0.6633(7) 0.1318(5) 0.029(2) Uani 1 d . .
H34 H 0.0023(12) 0.7135(7) 0.1123(5) 0.035 Uiso 1 d R .
C35 C -0.0499(12) 0.5491(7) 0.1120(5) 0.029(2) Uani 1 d . .
H35 H -0.1778(12) 0.5232(7) 0.0802(5) 0.034 Uiso 1 d R .
C36 C 0.0327(11) 0.4739(6) 0.1399(5) 0.023(2) Uani 1 d . .
H36 H -0.0394(11) 0.3974(6) 0.1263(5) 0.028 Uiso 1 d R .
C41 C 0.0621(11) 0.0852(6) 0.2147(4) 0.019(2) Uani 1 d . .
C42 C 0.2184(12) 0.0734(6) 0.2686(5) 0.026(2) Uani 1 d . .
C43 C 0.1997(14) -0.0175(7) 0.3010(5) 0.036(2) Uani 1 d . .
C44 C 0.0218(15) -0.0949(7) 0.2822(6) 0.039(2) Uani 1 d . .
C45 C -0.1347(13) -0.0849(7) 0.2312(5) 0.035(2) Uani 1 d . .
C46 C -0.1147(13) 0.0045(7) 0.1971(5) 0.030(2) Uani 1 d . .
F2 F 0.3923(7) 0.1460(4) 0.2847(3) 0.0353(11) Uani 1 d . .
F3 F 0.3539(9) -0.0293(5) 0.3489(3) 0.057(2) Uani 1 d . .
F4 F 0.0035(10) -0.1826(5) 0.3157(4) 0.065(2) Uani 1 d . .
F5 F -0.3069(9) -0.1601(4) 0.2161(4) 0.056(2) Uani 1 d . .
F6 F -0.2706(6) 0.0129(4) 0.1481(3) 0.0365(11) Uani 1 d . .
C5 C 0.4562(37) 0.7541(18) 0.4527(23) 0.098(12) Uani 0.50 d PD .
H5A H 0.4172(38) 0.6715(18) 0.4417(24) 0.119 Uiso 0.319(10) calc PR 1
H5B H 0.4282(38) 0.7683(18) 0.3997(24) 0.119 Uiso 0.319(10) calc PR 1
H5C H 0.3776(38) 0.7979(18) 0.4361(24) 0.119 Uiso 0.181(10) calc PR 2
H5D H 0.3986(38) 0.6767(18) 0.4144(24) 0.119 Uiso 0.181(10) calc PR 2
Cl2 Cl 0.3272(19) 0.8038(11) 0.5068(8) 0.100(6) Uani 0.319(10) d PD 1
Cl3 Cl 0.6779(44) 0.7985(25) 0.4935(14) 0.393(34) Uani 0.319(10) d PD 1
Cl2' Cl 0.4332(43) 0.7478(22) 0.5298(15) 0.128(12) Uani 0.181(10) d PD 2
Cl3' Cl 0.6445(19) 0.8018(18) 0.4337(13) 0.087(8) Uani 0.181(10) d PD 2

loop_
_atom_type_symbol
_atom_type_description
_atom_type_scat_dispersion_real
_atom_type_scat_dispersion_imag
_atom_type_scat_source
C C 0.0033 0.0016 'International Tables Vol C Tables 4.2.6.8 and 6.1.1.4'
H H 0.0000 0.0000 'International Tables Vol C Tables 4.2.6.8 and 6.1.1.4'
N N 0.0061 0.0033 'International Tables Vol C Tables 4.2.6.8 and 6.1.1.4'
O O 0.0106 0.0060 'International Tables Vol C Tables 4.2.6.8 and 6.1.1.4'
F F 0.0171 0.0103 'International Tables Vol C Tables 4.2.6.8 and 6.1.1.4'
P P 0.1023 0.0942 'International Tables Vol C Tables 4.2.6.8 and 6.1.1.4'
Cl Cl 0.1484 0.1585 'International Tables Vol C Tables 4.2.6.8 and 6.1.1.4'
Pt Pt -1.7033 8.3905 'International Tables Vol C Tables 4.2.6.8 and 6.1.1.4'

loop_
_geom_angle_atom_site_label_1
_geom_angle_atom_site_label_2
_geom_angle_atom_site_label_3
_geom_angle
_geom_angle_site_symmetry_1
_geom_angle_site_symmetry_3
_geom_angle_publ_flag
N Pt N 180.0 2 . ?
N Pt Cl 85.2(2) 2 . ?
N Pt Cl 94.8(2) . . ?
N Pt Cl 94.8(2) 2 2 ?
N Pt Cl 85.2(2) . 2 ?
Cl Pt Cl 180.0 . 2 ?
C1 N Pt 136.2(5) . . ?
N C1 C2 125.1(6) . . ?
N C1 C41 117.0(6) . . ?
C2 C1 C41 117.9(6) . . ?
C3 C2 C1 127.6(7) . . ?
C3 C2 P 109.7(5) . . ?
C1 C2 P 122.6(5) . . ?
O1 C3 C2 118.4(7) . . ?
O1 C3 C4 119.4(6) . . ?
C2 C3 C4 122.2(7) . . ?
C2 P C21 109.4(3) . . ?
C2 P C31 111.6(3) . . ?
C21 P C31 106.1(3) . . ?
C2 P C11 114.5(3) . . ?
C21 P C11 103.2(3) . . ?
C31 P C11 111.4(3) . . ?
C16 C11 C12 119.5(7) . . ?
C16 C11 P 117.9(5) . . ?
C12 C11 P 122.6(6) . . ?
C13 C12 C11 120.1(8) . . ?
C14 C13 C12 120.0(8) . . ?
C13 C14 C15 121.0(7) . . ?
C16 C15 C14 119.4(8) . . ?
C15 C16 C11 120.0(7) . . ?
C22 C21 C26 119.2(6) . . ?
C22 C21 P 122.1(5) . . ?
C26 C21 P 118.7(5) . . ?
C21 C22 C23 120.0(7) . . ?
C24 C23 C22 120.4(7) . . ?
C23 C24 C25 119.6(7) . . ?
C26 C25 C24 120.2(7) . . ?
C25 C26 C21 120.6(7) . . ?
C32 C31 C36 119.4(6) . . ?
C32 C31 P 123.3(5) . . ?
C36 C31 P 117.2(5) . . ?
C31 C32 C33 120.4(7) . . ?
C34 C33 C32 120.4(8) . . ?
C33 C34 C35 119.5(7) . . ?
C36 C35 C34 120.2(7) . . ?
C35 C36 C31 120.1(7) . . ?
C46 C41 C42 117.4(7) . . ?
C46 C41 C1 122.2(7) . . ?
C42 C41 C1 120.3(7) . . ?
F2 C42 C43 118.7(7) . . ?
F2 C42 C41 119.7(7) . . ?
C43 C42 C41 121.4(8) . . ?
F3 C43 C44 121.2(8) . . ?
F3 C43 C42 119.8(9) . . ?
C44 C43 C42 119.0(8) . . ?
C45 C44 F4 119.9(9) . . ?
C45 C44 C43 121.3(8) . . ?
F4 C44 C43 118.8(9) . . ?
F5 C45 C44 119.7(8) . . ?
F5 C45 C46 120.7(9) . . ?
C44 C45 C46 119.6(8) . . ?
F6 C46 C45 118.4(8) . . ?
F6 C46 C41 120.4(7) . . ?
C45 C46 C41 121.3(8) . . ?
Cl2' C5 Cl3' 128.9(32) . . ?
Cl3 C5 Cl2 119.5(22) . . ?

loop_
_geom_bond_atom_site_label_1
_geom_bond_atom_site_label_2
_geom_bond_distance
_geom_bond_site_symmetry_2
_geom_bond_publ_flag
Pt N 1.997(6) 2 ?
Pt N 1.997(6) . ?
Pt Cl 2.302(2) . ?
Pt Cl 2.302(2) 2 ?
N C1 1.294(9) . ?
C1 C2 1.443(10) . ?
C1 C41 1.495(10) . ?
C2 C3 1.434(10) . ?
C2 P 1.767(7) . ?
C3 O1 1.240(9) . ?
C3 C4 1.499(11) . ?
P C21 1.812(7) . ?
P C31 1.815(7) . ?
P C11 1.817(7) . ?
C11 C16 1.394(11) . ?
C11 C12 1.399(11) . ?
C12 C13 1.373(12) . ?
C13 C14 1.370(13) . ?
C14 C15 1.390(13) . ?
C15 C16 1.382(11) . ?
C21 C22 1.382(10) . ?
C21 C26 1.401(10) . ?
C22 C23 1.398(11) . ?
C23 C24 1.374(11) . ?
C24 C25 1.397(11) . ?
C25 C26 1.369(11) . ?
C31 C32 1.380(11) . ?
C31 C36 1.392(11) . ?
C32 C33 1.388(11) . ?
C33 C34 1.377(12) . ?
C34 C35 1.389(12) . ?
C35 C36 1.385(11) . ?
C41 C46 1.389(12) . ?
C41 C42 1.395(11) . ?
C42 F2 1.334(9) . ?
C42 C43 1.385(12) . ?
C43 F3 1.335(10) . ?
C43 C44 1.373(14) . ?
C44 C45 1.361(14) . ?
C44 F4 1.361(10) . ?
C45 F5 1.340(10) . ?
C45 C46 1.387(12) . ?
C46 F6 1.333(10) . ?
C5 Cl2' 1.38(2) . ?
C5 Cl3' 1.54(2) . ?
C5 Cl3 1.57(3) . ?
C5 Cl2 1.62(2) . ?
